data_4306661
loop_
_publ_author_name
'Christos Lampropoulos'
'Changhyun Koo'
'Stephen O. Hill'
'Khalil Abboud'
'George Christou'

_publ_section_title
;
Synthesis, Magnetism, and High-Frequency EPR Spectroscopy of a Family of
Mixed-Valent Cuboctahedral Mn13 Complexes with 1,8-Naphthalenedicarboxylate
Ligands
;
_journal_name_full 'Inorganic Chemistry'
_journal_page_first 11180
_journal_page_last 11190
_journal_paper_doi 10.1021/ic801484g
_journal_volume 47
_journal_year 2008
_chemical_formula_sum 'C91 H80 Mn13 N4 O39'
_chemical_formula_weight 2567.81
_chemical_name_systematic
; 
 ? 
;
_space_group_IT_number 2
_symmetry_cell_setting triclinic
_symmetry_space_group_name_Hall '-P 1'
_symmetry_space_group_name_H-M 'P -1'
_atom_sites_solution_hydrogens geom
_atom_sites_solution_primary direct
_atom_sites_solution_secondary difmap
_audit_creation_method SHELXL-97
_cell_angle_alpha 112.591(2)
_cell_angle_beta 118.922(2)
_cell_angle_gamma 94.82(2)
_cell_formula_units_Z 1
_cell_length_a 15.0588(2)
_cell_length_b 15.2249(2)
_cell_length_c 15.3862(2)
_cell_measurement_reflns_used 46
_cell_measurement_temperature 173(2)
_cell_measurement_theta_max 28.0
_cell_measurement_theta_min 2.0
_cell_volume 2687.1(4)
_computing_cell_refinement 'Bruker SMART v5.624 & SAINT 6.36a (Bruker 199'
_computing_data_collection 'Bruker SMART v5.624 (Bruker 1998)'
_computing_data_reduction 'Bruker SHELXTL v6.12 (Bruker 2000)'
_computing_molecular_graphics 'Bruker SHELXTL v6.12'
_computing_publication_material 'Bruker SHELXTL v6.12'
_computing_structure_refinement 'Bruker SHELXTL v6.12'
_computing_structure_solution 'Bruker SHELXTL v6.12'
_diffrn_ambient_temperature 173(2)
_diffrn_measured_fraction_theta_full 0.993
_diffrn_measured_fraction_theta_max 0.993
_diffrn_measurement_device_type 'SMART CCD area detector'
_diffrn_measurement_method '\w scans'
_diffrn_radiation_monochromator graphite
_diffrn_radiation_source 'fine-focus sealed tube'
_diffrn_radiation_type MoK\a
_diffrn_radiation_wavelength 0.71073
_diffrn_reflns_av_R_equivalents 0.0593
_diffrn_reflns_av_sigmaI/netI 0.0969
_diffrn_reflns_limit_h_max 17
_diffrn_reflns_limit_h_min -17
_diffrn_reflns_limit_k_max 18
_diffrn_reflns_limit_k_min -17
_diffrn_reflns_limit_l_max 18
_diffrn_reflns_limit_l_min -14
_diffrn_reflns_number 15010
_diffrn_reflns_theta_full 25.00
_diffrn_reflns_theta_max 25.00
_diffrn_reflns_theta_min 1.58
_diffrn_standards_decay_% '< 1'
_diffrn_standards_number 0
_exptl_absorpt_coefficient_mu 1.552
_exptl_absorpt_correction_T_max 0.9662
_exptl_absorpt_correction_T_min 0.8437
_exptl_absorpt_correction_type integration
_exptl_absorpt_process_details 'based on measured indexed crystal faces, Bruker SHELXTL  v6.12 (Bruker 1998)'
_exptl_crystal_colour brown
_exptl_crystal_density_diffrn 1.587
_exptl_crystal_density_meas 0
_exptl_crystal_density_method 'not measured'
_exptl_crystal_description plates
_exptl_crystal_F_000 1291
_exptl_crystal_size_max 0.09
_exptl_crystal_size_mid 0.09
_exptl_crystal_size_min 0.02
_refine_diff_density_max 1.097
_refine_diff_density_min -0.831
_refine_diff_density_rms 0.163
_refine_ls_extinction_method none
_refine_ls_goodness_of_fit_ref 0.979
_refine_ls_hydrogen_treatment mixed
_refine_ls_matrix_type full
_refine_ls_number_parameters 598
_refine_ls_number_reflns 9399
_refine_ls_number_restraints 0
_refine_ls_restrained_S_all 0.979
_refine_ls_R_factor_all 0.1015
_refine_ls_R_factor_gt 0.0632
_refine_ls_shift/su_max 0.005
_refine_ls_shift/su_mean 0.000
_refine_ls_structure_factor_coef Fsqd
_refine_ls_weighting_details 'calc w=1/[\s^2^(Fo^2^)+(0.1000P)^2^] where P=(Fo^2^+2Fc^2^)/3'
_refine_ls_weighting_scheme calc
_refine_ls_wR_factor_gt 0.1689
_refine_ls_wR_factor_ref 0.1830
_reflns_number_gt 5676
_reflns_number_total 9399
_reflns_threshold_expression I>2\s(I)
_cod_data_source_file ic801484g_si_002_2.cif
_cod_data_source_block xl10
_cod_depositor_comments
;
The following automatic conversions were performed:
'_symmetry_cell_setting' value 'Triclinic' changed to 'triclinic'
according to '/home/saulius/struct/CIF-dictionaries/cif_core.dic'
dictionary named 'cif_core.dic' version 2.4.1 from 2010-06-29.

Automatic conversion script
Id: cif_fix_enum 1527 2010-12-29 10:47:43Z saulius 
;
_cod_original_cell_volume 2687.1(3)
_cod_database_code 4306661

loop_
_symmetry_equiv_pos_as_xyz
'x, y, z'
'-x, -y, -z'

loop_
_atom_site_label
_atom_site_type_symbol
_atom_site_fract_x
_atom_site_fract_y
_atom_site_fract_z
_atom_site_U_iso_or_equiv
_atom_site_adp_type
_atom_site_occupancy
_atom_site_symmetry_multiplicity
_atom_site_calc_flag
_atom_site_refinement_flags
_atom_site_disorder_assembly
_atom_site_disorder_group
Mn1 Mn 0.95370(8) -0.19112(8) 0.02987(8) 0.0314(3) Uani 1 1 d . . .
Mn2 Mn 0.92708(8) -0.21149(7) -0.19534(8) 0.0286(3) Uani 1 1 d . . .
Mn3 Mn 0.93939(8) -0.03434(8) -0.23292(8) 0.0286(3) Uani 1 1 d . . .
Mn4 Mn 1.0000 0.0000 0.0000 0.0242(3) Uani 1 2 d S . .
Mn5 Mn 0.75618(8) -0.14263(8) -0.14004(8) 0.0330(3) Uani 1 1 d . . .
Mn6 Mn 0.80482(8) 0.06498(8) -0.13781(8) 0.0312(3) Uani 1 1 d . . .
Mn7 Mn 0.85790(8) 0.06324(8) 0.08541(8) 0.0312(3) Uani 1 1 d . . .
O1 O 1.0271(4) -0.3029(3) 0.0163(4) 0.0352(11) Uani 1 1 d . . .
O2 O 1.1912(4) -0.2158(3) 0.0723(4) 0.0347(11) Uani 1 1 d . . .
O3 O 1.0287(4) -0.3011(3) -0.1843(4) 0.0365(11) Uani 1 1 d . . .
O4 O 1.1814(4) -0.1870(3) -0.1214(4) 0.0359(11) Uani 1 1 d . . .
O5 O 0.8024(4) -0.2828(3) -0.3536(4) 0.0346(11) Uani 1 1 d . . .
O6 O 0.7920(4) -0.1472(4) -0.3887(4) 0.0420(12) Uani 1 1 d . . .
O7 O 0.6474(4) -0.1780(4) -0.3106(4) 0.0483(13) Uani 1 1 d . . .
O8 O 0.6689(4) -0.0244(3) -0.3021(4) 0.0405(12) Uani 1 1 d . . .
O9 O 0.8104(4) -0.0112(4) 0.1559(4) 0.0472(13) Uani 1 1 d . . .
O10 O 0.9756(4) -0.0128(4) 0.2800(4) 0.0417(12) Uani 1 1 d . . .
O11 O 0.6847(4) -0.2047(4) -0.0790(4) 0.0393(12) Uani 1 1 d . . .
O12 O 0.8342(4) -0.2174(4) 0.0600(5) 0.0491(13) Uani 1 1 d . . .
O13 O 1.0365(3) -0.1195(3) -0.0300(3) 0.0307(10) Uani 1 1 d . . .
O14 O 0.8379(3) -0.2585(3) -0.1518(4) 0.0345(11) Uani 1 1 d . . .
O15 O 1.0026(3) -0.1362(3) -0.2292(4) 0.0343(11) Uani 1 1 d . . .
O16 O 0.8809(3) -0.0634(3) -0.1537(3) 0.0296(10) Uani 1 1 d . . .
O17 O 0.9038(3) 0.0870(3) -0.1994(4) 0.0339(11) Uani 1 1 d . . .
O18 O 1.0856(3) 0.0480(3) -0.0407(3) 0.0313(10) Uani 1 1 d . . .
O19 O 0.7399(3) 0.0037(3) -0.0686(4) 0.0364(11) Uani 1 1 d . . .
H19A H 0.6677 0.0062 -0.0849 0.044 Uiso 0.50 1 calc PR A 4
O20 O 0.531(2) -0.004(2) -0.127(2) 0.174(10) Uiso 0.50 1 d P B 4
H20 H 0.5302 -0.0055 -0.0736 0.261 Uiso 0.50 1 d PR B 4
C1 C 1.1153(6) -0.2965(5) 0.0226(6) 0.0356(16) Uani 1 1 d . . .
C2 C 1.1335(5) -0.3946(5) -0.0284(6) 0.0374(17) Uani 1 1 d . . .
C3 C 1.1228(6) -0.4615(5) 0.0067(6) 0.0457(19) Uani 1 1 d . . .
H3A H 1.0941 -0.4497 0.0515 0.055 Uiso 1 1 calc R . .
C4 C 1.1529(6) -0.5477(6) -0.0210(7) 0.053(2) Uani 1 1 d . . .
H4A H 1.1433 -0.5939 0.0037 0.063 Uiso 1 1 calc R . .
C5 C 1.1951(6) -0.5646(6) -0.0825(7) 0.052(2) Uani 1 1 d . . .
H5A H 1.2177 -0.6219 -0.0986 0.062 Uiso 1 1 calc R . .
C6 C 1.2070(6) -0.4988(5) -0.1241(6) 0.0435(18) Uani 1 1 d . . .
C7 C 1.1733(5) -0.4125(5) -0.0994(6) 0.0364(16) Uani 1 1 d . . .
C8 C 1.1255(6) -0.2737(6) -0.1508(6) 0.0391(17) Uani 1 1 d . . .
C9 C 1.1810(6) -0.3517(5) -0.1485(6) 0.0399(17) Uani 1 1 d . . .
C10 C 1.2247(6) -0.3711(6) -0.2100(6) 0.050(2) Uani 1 1 d . . .
H10A H 1.2322 -0.3276 -0.2385 0.060 Uiso 1 1 calc R . .
C11 C 1.2600(7) -0.4581(7) -0.2323(7) 0.058(2) Uani 1 1 d . . .
H11A H 1.2898 -0.4726 -0.2762 0.070 Uiso 1 1 calc R . .
C12 C 1.2501(7) -0.5173(6) -0.1903(7) 0.056(2) Uani 1 1 d . . .
H12A H 1.2731 -0.5743 -0.2056 0.067 Uiso 1 1 calc R . .
C13 C 0.7548(6) -0.2399(6) -0.4129(6) 0.0433(18) Uani 1 1 d . . .
C14 C 0.6441(5) -0.3043(5) -0.5198(5) 0.0351(16) Uani 1 1 d . . .
C15 C 0.6344(7) -0.3982(6) -0.5897(7) 0.055(2) Uani 1 1 d . . .
H15A H 0.6914 -0.4244 -0.5640 0.066 Uiso 1 1 calc R . .
C16 C 0.5406(7) -0.4564(7) -0.6994(7) 0.062(2) Uani 1 1 d . . .
H16A H 0.5324 -0.5237 -0.7453 0.074 Uiso 1 1 calc R . .
C17 C 0.4621(7) -0.4186(6) -0.7405(7) 0.057(2) Uani 1 1 d . . .
H17A H 0.4015 -0.4575 -0.8170 0.069 Uiso 1 1 calc R . .
C18 C 0.4691(6) -0.3207(6) -0.6705(6) 0.046(2) Uani 1 1 d . . .
C19 C 0.5588(5) -0.2646(5) -0.5562(6) 0.0339(16) Uani 1 1 d . . .
C20 C 0.6313(6) -0.1187(7) -0.3556(7) 0.0452(19) Uani 1 1 d . . .
C21 C 0.5587(6) -0.1725(6) -0.4843(6) 0.0448(19) Uani 1 1 d . . .
C22 C 0.4794(7) -0.1330(7) -0.5300(7) 0.069(3) Uani 1 1 d . . .
H22A H 0.4809 -0.0699 -0.4820 0.083 Uiso 1 1 calc R . .
C23 C 0.3962(8) -0.1850(8) -0.6470(8) 0.085(3) Uani 1 1 d . . .
H23A H 0.3445 -0.1554 -0.6784 0.102 Uiso 1 1 calc R . .
C24 C 0.3909(7) -0.2767(7) -0.7137(7) 0.064(3) Uani 1 1 d . . .
H24A H 0.3331 -0.3128 -0.7917 0.077 Uiso 1 1 calc R . .
C25 C 0.8734(6) -0.0334(6) 0.2314(6) 0.0458(19) Uani 1 1 d . . .
C26 C 0.8260(6) -0.0935(7) 0.2648(7) 0.061(3) Uani 1 1 d . . .
C27 C 0.8694(8) -0.0555(10) 0.3779(8) 0.104(5) Uani 1 1 d . . .
H27A H 0.9320 0.0029 0.4310 0.125 Uiso 1 1 calc R . .
C28 C 0.8237(9) -0.1003(11) 0.4182(10) 0.127(6) Uani 1 1 d . . .
H28A H 0.8590 -0.0765 0.4975 0.152 Uiso 1 1 calc R . .
C29 C 0.7289(8) -0.1779(10) 0.3430(9) 0.092(4) Uani 1 1 d . . .
H29A H 0.6958 -0.2043 0.3710 0.110 Uiso 1 1 calc R . .
C30 C 0.6779(6) -0.2204(7) 0.2245(7) 0.050(2) Uani 1 1 d . . .
C31 C 0.7286(6) -0.1810(6) 0.1829(6) 0.0409(18) Uani 1 1 d . . .
C32 C 0.7341(6) -0.2139(6) 0.0100(7) 0.051(2) Uani 1 1 d . . .
C33 C 0.6764(6) -0.2268(6) 0.0628(6) 0.0417(18) Uani 1 1 d . . .
C34 C 0.5769(7) -0.3005(7) -0.0080(8) 0.073(3) Uani 1 1 d . . .
H34A H 0.5421 -0.3291 -0.0879 0.087 Uiso 1 1 calc R . .
C35 C 0.5255(8) -0.3346(8) 0.0332(9) 0.096(4) Uani 1 1 d . . .
H35A H 0.4551 -0.3831 -0.0174 0.115 Uiso 1 1 calc R . .
C36 C 0.5787(8) -0.2967(8) 0.1491(9) 0.078(3) Uani 1 1 d . . .
H36A H 0.5468 -0.3233 0.1778 0.093 Uiso 1 1 calc R . .
C37 C 0.7538(10) -0.3670(9) -0.2250(11) 0.108(4) Uiso 1 1 d . . .
H37A H 0.7247 -0.3762 -0.1824 0.130 Uiso 1 1 calc R . .
H37B H 0.6932 -0.3723 -0.2957 0.130 Uiso 1 1 calc R . .
C38 C 0.7949(12) -0.4487(11) -0.2560(12) 0.135(5) Uiso 1 1 d . . .
H38A H 0.7370 -0.5136 -0.3011 0.202 Uiso 1 1 calc R . .
H38B H 0.8538 -0.4455 -0.1868 0.202 Uiso 1 1 calc R . .
H38C H 0.8215 -0.4421 -0.3007 0.202 Uiso 1 1 calc R . .
C39 C 0.867(2) 0.130(2) -0.299(2) 0.242(11) Uiso 1 1 d . . .
H39A H 0.8423 0.0677 -0.3706 0.291 Uiso 0.50 1 calc PR C 1
H39B H 0.8010 0.1446 -0.3100 0.291 Uiso 0.50 1 calc PR C 1
H39C H 0.9138 0.2007 -0.2587 0.291 Uiso 0.50 1 d PR C 2
H39D H 0.8039 0.1358 -0.2960 0.291 Uiso 0.50 1 d PR C 2
C40 C 0.793(4) 0.081(3) -0.406(4) 0.22(2) Uiso 0.50 1 d P D 2
H40A H 0.7760 0.1282 -0.4356 0.337 Uiso 0.50 1 calc PR D 2
H40B H 0.7285 0.0425 -0.4188 0.337 Uiso 0.50 1 calc PR D 2
H40C H 0.8183 0.0341 -0.4462 0.337 Uiso 0.50 1 calc PR D 2
C41 C 0.916(3) 0.203(3) -0.307(3) 0.189(16) Uiso 0.50 1 d P D 1
H41A H 0.8673 0.2002 -0.3804 0.283 Uiso 0.50 1 calc PR D 1
H41B H 0.9818 0.1927 -0.3022 0.283 Uiso 0.50 1 calc PR D 1
H41C H 0.9356 0.2696 -0.2452 0.283 Uiso 0.50 1 calc PR D 1
C42 C 0.614(3) 0.004(3) -0.092(3) 0.158(13) Uiso 0.50 1 d P E 3
H42A H 0.5593 -0.0635 -0.1518 0.190 Uiso 0.50 1 calc PR E 3
H42B H 0.6174 0.0211 -0.0212 0.190 Uiso 0.50 1 calc PR E 3
C43 C 0.586(3) 0.082(3) -0.128(3) 0.162(15) Uiso 0.50 1 d P E 3
H43A H 0.5141 0.0819 -0.1461 0.243 Uiso 0.50 1 calc PR E 3
H43B H 0.5869 0.0660 -0.1959 0.243 Uiso 0.50 1 calc PR E 3
H43C H 0.6389 0.1488 -0.0666 0.243 Uiso 0.50 1 calc PR E 3
C44 C 0.528(4) 0.095(4) -0.128(4) 0.21(2) Uiso 0.50 1 d P B 4
H44A H 0.4612 0.1044 -0.1340 0.252 Uiso 0.50 1 calc PR B 4
H44B H 0.5887 0.1493 -0.0522 0.252 Uiso 0.50 1 calc PR B 4
C45 C 0.531(3) 0.114(2) -0.202(3) 0.136(11) Uiso 0.50 1 d P B 4
H45A H 0.5272 0.1820 -0.1878 0.204 Uiso 0.50 1 calc PR B 4
H45B H 0.4705 0.0643 -0.2790 0.204 Uiso 0.50 1 calc PR B 4
H45C H 0.5989 0.1113 -0.1956 0.204 Uiso 0.50 1 calc PR B 4

loop_
_atom_site_aniso_label
_atom_site_aniso_U_11
_atom_site_aniso_U_22
_atom_site_aniso_U_33
_atom_site_aniso_U_23
_atom_site_aniso_U_13
_atom_site_aniso_U_12
Mn1 0.0353(6) 0.0288(6) 0.0299(6) 0.0161(5) 0.0163(5) 0.0134(5)
Mn2 0.0278(5) 0.0275(6) 0.0258(5) 0.0126(5) 0.0124(4) 0.0078(4)
Mn3 0.0283(5) 0.0308(6) 0.0255(5) 0.0143(5) 0.0140(4) 0.0082(4)
Mn4 0.0255(7) 0.0228(7) 0.0228(7) 0.0117(6) 0.0121(6) 0.0082(6)
Mn5 0.0326(6) 0.0332(6) 0.0308(6) 0.0169(5) 0.0155(5) 0.0095(5)
Mn6 0.0288(5) 0.0310(6) 0.0289(6) 0.0140(5) 0.0135(5) 0.0088(5)
Mn7 0.0343(6) 0.0320(6) 0.0290(6) 0.0157(5) 0.0175(5) 0.0159(5)
O1 0.034(3) 0.030(3) 0.041(3) 0.018(2) 0.020(2) 0.011(2)
O2 0.036(3) 0.029(3) 0.034(3) 0.017(2) 0.014(2) 0.014(2)
O3 0.036(3) 0.031(3) 0.036(3) 0.014(2) 0.017(2) 0.014(2)
O4 0.036(3) 0.031(3) 0.038(3) 0.015(2) 0.020(2) 0.013(2)
O5 0.040(3) 0.034(3) 0.032(3) 0.020(2) 0.019(2) 0.016(2)
O6 0.035(3) 0.043(3) 0.033(3) 0.015(2) 0.014(2) -0.003(2)
O7 0.041(3) 0.055(3) 0.037(3) 0.022(3) 0.015(2) 0.011(3)
O8 0.043(3) 0.025(3) 0.036(3) 0.012(2) 0.012(2) 0.012(2)
O9 0.057(3) 0.054(3) 0.058(3) 0.038(3) 0.040(3) 0.029(3)
O10 0.030(3) 0.061(3) 0.030(3) 0.023(3) 0.015(2) 0.005(2)
O11 0.038(3) 0.040(3) 0.033(3) 0.016(2) 0.017(2) 0.011(2)
O12 0.063(4) 0.042(3) 0.067(4) 0.030(3) 0.050(3) 0.023(3)
O13 0.041(3) 0.029(3) 0.029(2) 0.016(2) 0.022(2) 0.016(2)
O14 0.036(3) 0.023(2) 0.041(3) 0.011(2) 0.023(2) 0.008(2)
O15 0.033(2) 0.028(3) 0.034(3) 0.012(2) 0.016(2) 0.012(2)
O16 0.029(2) 0.034(3) 0.021(2) 0.012(2) 0.012(2) 0.010(2)
O17 0.029(2) 0.027(3) 0.040(3) 0.019(2) 0.013(2) 0.011(2)
O18 0.028(2) 0.033(3) 0.026(2) 0.014(2) 0.012(2) 0.004(2)
O19 0.031(2) 0.034(3) 0.039(3) 0.017(2) 0.017(2) 0.009(2)
C1 0.042(4) 0.035(4) 0.030(4) 0.019(3) 0.018(3) 0.017(4)
C2 0.030(4) 0.031(4) 0.045(4) 0.020(3) 0.014(3) 0.016(3)
C3 0.037(4) 0.033(4) 0.049(5) 0.017(4) 0.016(4) 0.007(3)
C4 0.051(5) 0.032(4) 0.078(6) 0.035(4) 0.032(5) 0.014(4)
C5 0.052(5) 0.026(4) 0.063(6) 0.018(4) 0.024(4) 0.017(4)
C6 0.038(4) 0.027(4) 0.050(5) 0.010(4) 0.021(4) 0.015(3)
C7 0.028(4) 0.031(4) 0.038(4) 0.012(3) 0.014(3) 0.011(3)
C8 0.044(4) 0.036(4) 0.033(4) 0.014(3) 0.020(4) 0.018(4)
C9 0.042(4) 0.037(4) 0.038(4) 0.014(3) 0.021(4) 0.021(4)
C10 0.054(5) 0.048(5) 0.046(5) 0.018(4) 0.029(4) 0.023(4)
C11 0.062(5) 0.063(6) 0.057(5) 0.023(5) 0.040(5) 0.035(5)
C12 0.064(5) 0.043(5) 0.059(5) 0.022(4) 0.033(5) 0.037(4)
C13 0.047(4) 0.044(5) 0.034(4) 0.012(4) 0.025(4) 0.010(4)
C14 0.036(4) 0.034(4) 0.023(4) 0.009(3) 0.013(3) 0.007(3)
C15 0.050(5) 0.044(5) 0.046(5) 0.009(4) 0.021(4) 0.013(4)
C16 0.058(6) 0.046(5) 0.044(5) 0.003(4) 0.020(5) 0.011(5)
C17 0.046(5) 0.056(6) 0.030(4) 0.001(4) 0.014(4) -0.012(4)
C18 0.031(4) 0.054(5) 0.027(4) 0.014(4) 0.006(3) -0.007(4)
C19 0.031(4) 0.035(4) 0.032(4) 0.016(3) 0.016(3) 0.006(3)
C20 0.038(4) 0.060(6) 0.048(5) 0.034(4) 0.024(4) 0.026(4)
C21 0.038(4) 0.040(5) 0.033(4) 0.016(4) 0.006(3) 0.008(4)
C22 0.055(5) 0.046(5) 0.050(5) 0.012(4) 0.001(4) 0.023(4)
C23 0.072(7) 0.077(7) 0.053(6) 0.024(6) 0.005(5) 0.041(6)
C24 0.047(5) 0.065(6) 0.028(4) 0.014(4) -0.006(4) 0.013(5)
C25 0.056(5) 0.045(5) 0.038(4) 0.019(4) 0.028(4) 0.013(4)
C26 0.045(5) 0.096(7) 0.040(5) 0.036(5) 0.023(4) 0.009(5)
C27 0.063(6) 0.167(12) 0.037(5) 0.044(7) 0.011(5) -0.026(7)
C28 0.069(7) 0.218(16) 0.070(8) 0.083(9) 0.024(6) -0.028(9)
C29 0.065(6) 0.153(11) 0.080(8) 0.081(8) 0.041(6) 0.010(7)
C30 0.045(4) 0.066(6) 0.052(5) 0.035(5) 0.031(4) 0.015(4)
C31 0.040(4) 0.044(4) 0.052(5) 0.028(4) 0.030(4) 0.016(4)
C32 0.045(5) 0.046(5) 0.041(5) 0.009(4) 0.021(4) 0.003(4)
C33 0.042(4) 0.037(4) 0.046(5) 0.016(4) 0.030(4) 0.005(4)
C34 0.059(6) 0.073(7) 0.050(5) 0.007(5) 0.031(5) -0.023(5)
C35 0.063(6) 0.095(8) 0.067(7) 0.002(6) 0.034(6) -0.043(6)
C36 0.068(6) 0.085(8) 0.089(8) 0.039(6) 0.056(6) -0.001(6)

loop_
_atom_type_symbol
_atom_type_description
_atom_type_scat_dispersion_real
_atom_type_scat_dispersion_imag
_atom_type_scat_source
C C 0.0033 0.0016 'International Tables Vol C Tables 4.2.6.8 and 6.1.1.4'
H H 0.0000 0.0000 'International Tables Vol C Tables 4.2.6.8 and 6.1.1.4'
N N 0.0061 0.0033 'International Tables Vol C Tables 4.2.6.8 and 6.1.1.4'
O O 0.0106 0.0060 'International Tables Vol C Tables 4.2.6.8 and 6.1.1.4'
Mn Mn 0.3368 0.7283 'International Tables Vol C Tables 4.2.6.8 and 6.1.1.4'

loop_
_geom_angle_atom_site_label_1
_geom_angle_atom_site_label_2
_geom_angle_atom_site_label_3
_geom_angle
_geom_angle_site_symmetry_1
_geom_angle_site_symmetry_3
_geom_angle_publ_flag
O1 Mn1 O12 113.70(19) . . ?
O1 Mn1 O14 94.33(17) . . ?
O12 Mn1 O14 93.15(19) . . ?
O1 Mn1 O17 90.69(17) . 2_755 ?
O12 Mn1 O17 103.40(19) . 2_755 ?
O14 Mn1 O17 159.06(17) . 2_755 ?
O1 Mn1 O18 162.14(17) . 2_755 ?
O12 Mn1 O18 84.08(17) . 2_755 ?
O14 Mn1 O18 85.97(16) . 2_755 ?
O17 Mn1 O18 83.12(15) 2_755 2_755 ?
O1 Mn1 O13 91.25(16) . . ?
O12 Mn1 O13 153.43(18) . . ?
O14 Mn1 O13 75.20(16) . . ?
O17 Mn1 O13 84.39(16) 2_755 . ?
O18 Mn1 O13 71.53(15) 2_755 . ?
O1 Mn1 Mn2 87.43(13) . . ?
O12 Mn1 Mn2 129.17(15) . . ?
O14 Mn1 Mn2 37.38(12) . . ?
O17 Mn1 Mn2 122.89(12) 2_755 . ?
O18 Mn1 Mn2 82.00(11) 2_755 . ?
O13 Mn1 Mn2 38.67(11) . . ?
O1 Mn1 Mn3 126.65(13) . 2_755 ?
O12 Mn1 Mn3 90.19(15) . 2_755 ?
O14 Mn1 Mn3 132.98(12) . 2_755 ?
O17 Mn1 Mn3 36.18(11) 2_755 2_755 ?
O18 Mn1 Mn3 47.76(10) 2_755 2_755 ?
O13 Mn1 Mn3 81.28(11) . 2_755 ?
Mn2 Mn1 Mn3 114.19(4) . 2_755 ?
O1 Mn1 Mn4 126.69(13) . . ?
O12 Mn1 Mn4 119.56(14) . . ?
O14 Mn1 Mn4 81.09(12) . . ?
O17 Mn1 Mn4 79.62(11) 2_755 . ?
O18 Mn1 Mn4 35.70(11) 2_755 . ?
O13 Mn1 Mn4 36.00(11) . . ?
Mn2 Mn1 Mn4 57.58(2) . . ?
Mn3 Mn1 Mn4 57.13(2) 2_755 . ?
O1 Mn1 Mn6 77.41(12) . 2_755 ?
O12 Mn1 Mn6 146.07(15) . 2_755 ?
O14 Mn1 Mn6 118.73(12) . 2_755 ?
O17 Mn1 Mn6 42.94(12) 2_755 2_755 ?
O18 Mn1 Mn6 86.76(11) 2_755 2_755 ?
O13 Mn1 Mn6 45.08(11) . 2_755 ?
Mn2 Mn1 Mn6 81.37(3) . 2_755 ?
Mn3 Mn1 Mn6 60.21(3) 2_755 2_755 ?
Mn4 Mn1 Mn6 60.01(3) . 2_755 ?
O15 Mn2 O5 91.59(19) . . ?
O15 Mn2 O14 165.38(19) . . ?
O5 Mn2 O14 89.00(19) . . ?
O15 Mn2 O13 89.44(18) . . ?
O5 Mn2 O13 167.95(19) . . ?
O14 Mn2 O13 87.01(18) . . ?
O15 Mn2 O3 89.82(18) . . ?
O5 Mn2 O3 105.74(18) . . ?
O14 Mn2 O3 104.09(18) . . ?
O13 Mn2 O3 86.27(17) . . ?
O15 Mn2 O16 77.87(17) . . ?
O5 Mn2 O16 93.39(17) . . ?
O14 Mn2 O16 87.51(16) . . ?
O13 Mn2 O16 75.09(16) . . ?
O3 Mn2 O16 157.59(17) . . ?
O15 Mn2 Mn3 38.31(13) . . ?
O5 Mn2 Mn3 84.61(13) . . ?
O14 Mn2 Mn3 127.35(13) . . ?
O13 Mn2 Mn3 88.79(12) . . ?
O3 Mn2 Mn3 127.96(13) . . ?
O16 Mn2 Mn3 41.13(10) . . ?
O15 Mn2 Mn7 39.34(13) . 2_755 ?
O5 Mn2 Mn7 130.73(13) . 2_755 ?
O14 Mn2 Mn7 139.21(14) . 2_755 ?
O13 Mn2 Mn7 52.20(12) . 2_755 ?
O3 Mn2 Mn7 76.71(13) . 2_755 ?
O16 Mn2 Mn7 82.00(11) . 2_755 ?
Mn3 Mn2 Mn7 60.12(3) . 2_755 ?
O15 Mn2 Mn4 81.16(14) . . ?
O5 Mn2 Mn4 131.57(14) . . ?
O14 Mn2 Mn4 87.53(13) . . ?
O13 Mn2 Mn4 36.90(12) . . ?
O3 Mn2 Mn4 121.92(13) . . ?
O16 Mn2 Mn4 38.21(10) . . ?
Mn3 Mn2 Mn4 60.50(3) . . ?
Mn7 Mn2 Mn4 60.51(3) 2_755 . ?
O15 Mn2 Mn1 135.25(14) . . ?
O5 Mn2 Mn1 131.12(13) . . ?
O14 Mn2 Mn1 42.12(13) . . ?
O13 Mn2 Mn1 45.93(12) . . ?
O3 Mn2 Mn1 90.13(13) . . ?
O16 Mn2 Mn1 85.80(10) . . ?
Mn3 Mn2 Mn1 121.30(4) . . ?
Mn7 Mn2 Mn1 97.62(4) 2_755 . ?
Mn4 Mn2 Mn1 61.43(3) . . ?
O15 Mn2 Mn5 122.31(14) . . ?
O5 Mn2 Mn5 84.28(14) . . ?
O14 Mn2 Mn5 43.23(13) . . ?
O13 Mn2 Mn5 85.02(13) . . ?
O3 Mn2 Mn5 146.52(13) . . ?
O16 Mn2 Mn5 45.25(10) . . ?
Mn3 Mn2 Mn5 84.11(4) . . ?
Mn7 Mn2 Mn5 121.06(4) 2_755 . ?
Mn4 Mn2 Mn5 61.27(3) . . ?
Mn1 Mn2 Mn5 61.14(3) . . ?
O15 Mn3 O17 166.29(19) . . ?
O15 Mn3 O10 89.6(2) . 2_755 ?
O17 Mn3 O10 90.5(2) . 2_755 ?
O15 Mn3 O16 89.42(19) . . ?
O17 Mn3 O16 87.61(19) . . ?
O10 Mn3 O16 168.07(19) 2_755 . ?
O15 Mn3 O6 89.47(19) . . ?
O17 Mn3 O6 103.69(19) . . ?
O10 Mn3 O6 105.52(18) 2_755 . ?
O16 Mn3 O6 86.36(17) . . ?
O15 Mn3 O18 79.40(17) . . ?
O17 Mn3 O18 86.90(17) . . ?
O10 Mn3 O18 92.73(17) 2_755 . ?
O16 Mn3 O18 75.41(16) . . ?
O6 Mn3 O18 158.61(17) . . ?
O15 Mn3 Mn2 39.04(14) . . ?
O17 Mn3 Mn2 139.87(14) . . ?
O10 Mn3 Mn2 128.50(16) 2_755 . ?
O16 Mn3 Mn2 52.26(13) . . ?
O6 Mn3 Mn2 77.12(13) . . ?
O18 Mn3 Mn2 82.82(11) . . ?
O15 Mn3 Mn7 39.26(13) . 2_755 ?
O17 Mn3 Mn7 127.25(13) . 2_755 ?
O10 Mn3 Mn7 82.85(14) 2_755 2_755 ?
O16 Mn3 Mn7 88.89(12) . 2_755 ?
O6 Mn3 Mn7 128.57(15) . 2_755 ?
O18 Mn3 Mn7 41.70(11) . 2_755 ?
Mn2 Mn3 Mn7 60.27(3) . 2_755 ?
O15 Mn3 Mn4 82.13(14) . . ?
O17 Mn3 Mn4 87.45(14) . . ?
O10 Mn3 Mn4 131.02(14) 2_755 . ?
O16 Mn3 Mn4 37.13(12) . . ?
O6 Mn3 Mn4 122.47(13) . . ?
O18 Mn3 Mn4 38.29(10) . . ?
Mn2 Mn3 Mn4 61.16(3) . . ?
Mn7 Mn3 Mn4 60.78(3) 2_755 . ?
O15 Mn3 Mn1 124.14(14) . 2_755 ?
O17 Mn3 Mn1 42.26(13) . 2_755 ?
O10 Mn3 Mn1 85.22(15) 2_755 2_755 ?
O16 Mn3 Mn1 85.49(13) . 2_755 ?
O6 Mn3 Mn1 145.24(15) . 2_755 ?
O18 Mn3 Mn1 45.53(11) . 2_755 ?
Mn2 Mn3 Mn1 122.10(4) . 2_755 ?
Mn7 Mn3 Mn1 84.99(4) 2_755 2_755 ?
Mn4 Mn3 Mn1 61.58(3) . 2_755 ?
O15 Mn3 Mn6 136.07(14) . . ?
O17 Mn3 Mn6 41.82(13) . . ?
O10 Mn3 Mn6 132.35(16) 2_755 . ?
O16 Mn3 Mn6 46.76(13) . . ?
O6 Mn3 Mn6 90.32(14) . . ?
O18 Mn3 Mn6 85.33(11) . . ?
Mn2 Mn3 Mn6 98.55(4) . . ?
Mn7 Mn3 Mn6 121.51(4) 2_755 . ?
Mn4 Mn3 Mn6 61.46(3) . . ?
Mn1 Mn3 Mn6 60.14(3) 2_755 . ?
O18 Mn4 O18 180.0 2_755 . ?
O18 Mn4 O16 90.64(17) 2_755 . ?
O18 Mn4 O16 89.36(17) . . ?
O18 Mn4 O13 90.34(18) 2_755 2_755 ?
O18 Mn4 O13 89.66(18) . 2_755 ?
O16 Mn4 O13 90.60(18) . 2_755 ?
O18 Mn4 O16 89.36(17) 2_755 2_755 ?
O18 Mn4 O16 90.64(17) . 2_755 ?
O16 Mn4 O16 180.0 . 2_755 ?
O13 Mn4 O16 89.40(18) 2_755 2_755 ?
O18 Mn4 O13 89.66(18) 2_755 . ?
O18 Mn4 O13 90.34(18) . . ?
O16 Mn4 O13 89.40(18) . . ?
O13 Mn4 O13 179.998(1) 2_755 . ?
O16 Mn4 O13 90.60(18) 2_755 . ?
O18 Mn4 Mn3 129.27(12) 2_755 . ?
O18 Mn4 Mn3 50.73(12) . . ?
O16 Mn4 Mn3 38.65(13) . . ?
O13 Mn4 Mn3 91.39(12) 2_755 . ?
O16 Mn4 Mn3 141.35(13) 2_755 . ?
O13 Mn4 Mn3 88.61(12) . . ?
O18 Mn4 Mn3 50.73(12) 2_755 2_755 ?
O18 Mn4 Mn3 129.27(12) . 2_755 ?
O16 Mn4 Mn3 141.35(13) . 2_755 ?
O13 Mn4 Mn3 88.61(12) 2_755 2_755 ?
O16 Mn4 Mn3 38.65(13) 2_755 2_755 ?
O13 Mn4 Mn3 91.39(12) . 2_755 ?
Mn3 Mn4 Mn3 180.0 . 2_755 ?
O18 Mn4 Mn7 39.36(14) 2_755 . ?
O18 Mn4 Mn7 140.64(14) . . ?
O16 Mn4 Mn7 91.71(13) . . ?
O13 Mn4 Mn7 50.99(13) 2_755 . ?
O16 Mn4 Mn7 88.29(13) 2_755 . ?
O13 Mn4 Mn7 129.01(13) . . ?
Mn3 Mn4 Mn7 121.22(3) . . ?
Mn3 Mn4 Mn7 58.78(3) 2_755 . ?
O18 Mn4 Mn7 140.64(14) 2_755 2_755 ?
O18 Mn4 Mn7 39.36(14) . 2_755 ?
O16 Mn4 Mn7 88.29(13) . 2_755 ?
O13 Mn4 Mn7 129.01(13) 2_755 2_755 ?
O16 Mn4 Mn7 91.71(13) 2_755 2_755 ?
O13 Mn4 Mn7 50.99(13) . 2_755 ?
Mn3 Mn4 Mn7 58.78(3) . 2_755 ?
Mn3 Mn4 Mn7 121.22(3) 2_755 2_755 ?
Mn7 Mn4 Mn7 180.0 . 2_755 ?
O18 Mn4 Mn2 88.60(13) 2_755 2_755 ?
O18 Mn4 Mn2 91.40(13) . 2_755 ?
O16 Mn4 Mn2 129.70(13) . 2_755 ?
O13 Mn4 Mn2 39.13(13) 2_755 2_755 ?
O16 Mn4 Mn2 50.30(13) 2_755 2_755 ?
O13 Mn4 Mn2 140.87(13) . 2_755 ?
Mn3 Mn4 Mn2 121.66(3) . 2_755 ?
Mn3 Mn4 Mn2 58.34(3) 2_755 2_755 ?
Mn7 Mn4 Mn2 58.67(3) . 2_755 ?
Mn7 Mn4 Mn2 121.33(3) 2_755 2_755 ?
O18 Mn4 Mn2 91.40(13) 2_755 . ?
O18 Mn4 Mn2 88.60(13) . . ?
O16 Mn4 Mn2 50.30(13) . . ?
O13 Mn4 Mn2 140.88(13) 2_755 . ?
O16 Mn4 Mn2 129.70(13) 2_755 . ?
O13 Mn4 Mn2 39.12(13) . . ?
Mn3 Mn4 Mn2 58.34(3) . . ?
Mn3 Mn4 Mn2 121.66(3) 2_755 . ?
Mn7 Mn4 Mn2 121.34(3) . . ?
Mn7 Mn4 Mn2 58.67(3) 2_755 . ?
Mn2 Mn4 Mn2 180.00(3) 2_755 . ?
O11 Mn5 O7 113.22(19) . . ?
O11 Mn5 O19 94.40(18) . . ?
O7 Mn5 O19 94.40(19) . . ?
O11 Mn5 O14 89.66(18) . . ?
O7 Mn5 O14 104.44(19) . . ?
O19 Mn5 O14 157.36(17) . . ?
O11 Mn5 O16 162.14(17) . . ?
O7 Mn5 O16 84.46(17) . . ?
O19 Mn5 O16 86.33(16) . . ?
O14 Mn5 O16 83.16(16) . . ?
O11 Mn5 O18 91.65(16) . 2_755 ?
O7 Mn5 O18 153.75(18) . 2_755 ?
O19 Mn5 O18 74.59(16) . 2_755 ?
O14 Mn5 O18 83.05(16) . 2_755 ?
O16 Mn5 O18 71.31(14) . 2_755 ?
O11 Mn5 Mn7 87.48(13) . . ?
O7 Mn5 Mn7 129.46(16) . . ?
O19 Mn5 Mn7 36.26(12) . . ?
O14 Mn5 Mn7 122.03(12) . . ?
O16 Mn5 Mn7 82.58(11) . . ?
O18 Mn5 Mn7 39.25(11) 2_755 . ?
O11 Mn5 Mn6 136.63(14) . . ?
O7 Mn5 Mn6 75.92(15) . . ?
O19 Mn5 Mn6 42.30(12) . . ?
O14 Mn5 Mn6 130.65(12) . . ?
O16 Mn5 Mn6 47.50(11) . . ?
O18 Mn5 Mn6 80.20(11) 2_755 . ?
Mn7 Mn5 Mn6 59.62(3) . . ?
O11 Mn5 Mn4 126.86(13) . . ?
O7 Mn5 Mn4 119.87(14) . . ?
O19 Mn5 Mn4 79.98(12) . . ?
O14 Mn5 Mn4 79.79(11) . . ?
O16 Mn5 Mn4 35.72(10) . . ?
O18 Mn5 Mn4 35.66(10) 2_755 . ?
Mn7 Mn5 Mn4 57.50(3) . . ?
Mn6 Mn5 Mn4 60.14(3) . . ?
O11 Mn5 Mn2 126.40(14) . . ?
O7 Mn5 Mn2 90.75(15) . . ?
O19 Mn5 Mn2 132.41(12) . . ?
O14 Mn5 Mn2 36.92(11) . . ?
O16 Mn5 Mn2 47.13(11) . . ?
O18 Mn5 Mn2 80.28(11) 2_755 . ?
Mn7 Mn5 Mn2 113.93(4) . . ?
Mn6 Mn5 Mn2 94.34(4) . . ?
Mn4 Mn5 Mn2 57.04(2) . . ?
O8 Mn6 O2 111.00(17) . 2_755 ?
O8 Mn6 O19 92.39(18) . . ?
O2 Mn6 O19 103.70(18) 2_755 . ?
O8 Mn6 O17 92.11(18) . . ?
O2 Mn6 O17 94.73(17) 2_755 . ?
O19 Mn6 O17 157.99(17) . . ?
O8 Mn6 O13 163.15(17) . 2_755 ?
O2 Mn6 O13 85.80(16) 2_755 2_755 ?
O19 Mn6 O13 84.41(16) . 2_755 ?
O17 Mn6 O13 85.06(16) . 2_755 ?
O8 Mn6 O16 91.63(17) . . ?
O2 Mn6 O16 154.79(17) 2_755 . ?
O19 Mn6 O16 85.63(16) . . ?
O17 Mn6 O16 72.72(15) . . ?
O13 Mn6 O16 71.66(15) 2_755 . ?
O8 Mn6 Mn7 128.39(14) . . ?
O2 Mn6 Mn7 91.84(12) 2_755 . ?
O19 Mn6 Mn7 36.26(12) . . ?
O17 Mn6 Mn7 132.81(12) . . ?
O13 Mn6 Mn7 48.89(11) 2_755 . ?
O16 Mn6 Mn7 81.93(10) . . ?
O8 Mn6 Mn5 79.11(13) . . ?
O2 Mn6 Mn5 146.59(13) 2_755 . ?
O19 Mn6 Mn5 43.02(13) . . ?
O17 Mn6 Mn5 117.21(12) . . ?
O13 Mn6 Mn5 87.41(11) 2_755 . ?
O16 Mn6 Mn5 46.05(11) . . ?
Mn7 Mn6 Mn5 59.87(3) . . ?
O8 Mn6 Mn4 127.35(13) . . ?
O2 Mn6 Mn4 121.40(12) 2_755 . ?
O19 Mn6 Mn4 80.63(12) . . ?
O17 Mn6 Mn4 79.53(11) . . ?
O13 Mn6 Mn4 35.81(11) 2_755 . ?
O16 Mn6 Mn4 36.10(10) . . ?
Mn7 Mn6 Mn4 57.68(2) . . ?
Mn5 Mn6 Mn4 60.47(3) . . ?
O8 Mn6 Mn1 134.90(15) . 2_755 ?
O2 Mn6 Mn1 76.58(13) 2_755 2_755 ?
O19 Mn6 Mn1 130.22(12) . 2_755 ?
O17 Mn6 Mn1 42.94(12) . 2_755 ?
O13 Mn6 Mn1 45.80(11) 2_755 2_755 ?
O16 Mn6 Mn1 79.56(11) . 2_755 ?
Mn7 Mn6 Mn1 94.35(4) . 2_755 ?
Mn5 Mn6 Mn1 119.72(4) . 2_755 ?
Mn4 Mn6 Mn1 59.89(2) . 2_755 ?
O8 Mn6 Mn3 86.73(14) . . ?
O2 Mn6 Mn3 129.48(13) 2_755 . ?
O19 Mn6 Mn3 123.10(13) . . ?
O17 Mn6 Mn3 35.82(11) . . ?
O13 Mn6 Mn3 81.27(11) 2_755 . ?
O16 Mn6 Mn3 37.64(10) . . ?
Mn7 Mn6 Mn3 113.99(4) . . ?
Mn5 Mn6 Mn3 81.43(4) . . ?
Mn4 Mn6 Mn3 56.92(2) . . ?
Mn1 Mn6 Mn3 59.65(3) 2_755 . ?
O19 Mn7 O15 165.6(2) . 2_755 ?
O19 Mn7 O4 90.43(19) . 2_755 ?
O15 Mn7 O4 89.53(19) 2_755 2_755 ?
O19 Mn7 O18 88.96(18) . 2_755 ?
O15 Mn7 O18 88.14(18) 2_755 2_755 ?
O4 Mn7 O18 168.21(19) 2_755 2_755 ?
O19 Mn7 O9 104.9(2) . . ?
O15 Mn7 O9 89.0(2) 2_755 . ?
O4 Mn7 O9 105.09(19) 2_755 . ?
O18 Mn7 O9 86.43(18) 2_755 . ?
O19 Mn7 O13 86.93(17) . 2_755 ?
O15 Mn7 O13 78.65(17) 2_755 2_755 ?
O4 Mn7 O13 92.98(17) 2_755 2_755 ?
O18 Mn7 O13 75.23(16) 2_755 2_755 ?
O9 Mn7 O13 158.09(17) . 2_755 ?
O19 Mn7 Mn3 140.75(15) . 2_755 ?
O15 Mn7 Mn3 38.07(13) 2_755 2_755 ?
O4 Mn7 Mn3 127.47(14) 2_755 2_755 ?
O18 Mn7 Mn3 51.83(12) 2_755 2_755 ?
O9 Mn7 Mn3 77.33(14) . 2_755 ?
O13 Mn7 Mn3 81.87(10) 2_755 2_755 ?
O19 Mn7 Mn2 126.90(14) . 2_755 ?
O15 Mn7 Mn2 38.88(13) 2_755 2_755 ?
O4 Mn7 Mn2 82.38(13) 2_755 2_755 ?
O18 Mn7 Mn2 88.58(12) 2_755 2_755 ?
O9 Mn7 Mn2 127.83(15) . 2_755 ?
O13 Mn7 Mn2 41.55(10) 2_755 2_755 ?
Mn3 Mn7 Mn2 59.60(3) 2_755 2_755 ?
O19 Mn7 Mn4 88.07(14) . . ?
O15 Mn7 Mn4 81.14(14) 2_755 . ?
O4 Mn7 Mn4 131.34(14) 2_755 . ?
O18 Mn7 Mn4 36.87(12) 2_755 . ?
O9 Mn7 Mn4 122.23(14) . . ?
O13 Mn7 Mn4 38.36(10) 2_755 . ?
Mn3 Mn7 Mn4 60.45(3) 2_755 . ?
Mn2 Mn7 Mn4 60.83(3) 2_755 . ?
O19 Mn7 Mn6 41.80(13) . . ?
O15 Mn7 Mn6 123.83(14) 2_755 . ?
O4 Mn7 Mn6 85.76(13) 2_755 . ?
O18 Mn7 Mn6 85.94(12) 2_755 . ?
O9 Mn7 Mn6 145.91(15) . . ?
O13 Mn7 Mn6 45.91(10) 2_755 . ?
Mn3 Mn7 Mn6 121.72(4) 2_755 . ?
Mn2 Mn7 Mn6 85.12(4) 2_755 . ?
Mn4 Mn7 Mn6 62.02(3) . . ?
O19 Mn7 Mn5 42.52(14) . . ?
O15 Mn7 Mn5 135.69(14) 2_755 . ?
O4 Mn7 Mn5 132.95(13) 2_755 . ?
O18 Mn7 Mn5 47.64(12) 2_755 . ?
O9 Mn7 Mn5 90.43(15) . . ?
O13 Mn7 Mn5 86.03(11) 2_755 . ?
Mn3 Mn7 Mn5 99.01(4) 2_755 . ?
Mn2 Mn7 Mn5 122.23(4) 2_755 . ?
Mn4 Mn7 Mn5 62.16(3) . . ?
Mn6 Mn7 Mn5 60.51(3) . . ?
C1 O1 Mn1 127.0(4) . . ?
C1 O2 Mn6 129.8(4) . 2_755 ?
C8 O3 Mn2 127.0(5) . . ?
C8 O4 Mn7 125.4(4) . 2_755 ?
C13 O5 Mn2 124.9(5) . . ?
C13 O6 Mn3 125.0(5) . . ?
C20 O7 Mn5 129.4(5) . . ?
C20 O8 Mn6 126.6(5) . . ?
C25 O9 Mn7 125.4(5) . . ?
C25 O10 Mn3 126.2(4) . 2_755 ?
C32 O11 Mn5 126.2(5) . . ?
C32 O12 Mn1 130.5(5) . . ?
Mn4 O13 Mn2 103.97(19) . . ?
Mn4 O13 Mn6 99.89(18) . 2_755 ?
Mn2 O13 Mn6 154.7(2) . 2_755 ?
Mn4 O13 Mn1 98.74(18) . . ?
Mn2 O13 Mn1 95.40(17) . . ?
Mn6 O13 Mn1 89.11(14) 2_755 . ?
Mn4 O13 Mn7 90.64(16) . 2_755 ?
Mn2 O13 Mn7 86.24(15) . 2_755 ?
Mn6 O13 Mn7 85.21(15) 2_755 2_755 ?
Mn1 O13 Mn7 169.8(2) . 2_755 ?
C37 O14 Mn2 122.8(6) . . ?
C37 O14 Mn1 122.6(5) . . ?
Mn2 O14 Mn1 100.50(19) . . ?
C37 O14 Mn5 110.5(5) . . ?
Mn2 O14 Mn5 99.85(18) . . ?
Mn1 O14 Mn5 95.19(17) . . ?
Mn3 O15 Mn2 102.6(2) . . ?
Mn3 O15 Mn7 102.7(2) . 2_755 ?
Mn2 O15 Mn7 101.8(2) . 2_755 ?
Mn4 O16 Mn3 104.2(2) . . ?
Mn4 O16 Mn5 99.57(17) . . ?
Mn3 O16 Mn5 155.6(2) . . ?
Mn4 O16 Mn6 97.24(18) . . ?
Mn3 O16 Mn6 95.60(17) . . ?
Mn5 O16 Mn6 86.45(15) . . ?
Mn4 O16 Mn2 91.49(16) . . ?
Mn3 O16 Mn2 86.61(16) . . ?
Mn5 O16 Mn2 87.62(15) . . ?
Mn6 O16 Mn2 170.2(2) . . ?
C39 O17 Mn3 116.8(9) . . ?
C39 O17 Mn1 115.1(10) . 2_755 ?
Mn3 O17 Mn1 101.56(18) . 2_755 ?
C39 O17 Mn6 122.8(9) . . ?
Mn3 O17 Mn6 102.37(19) . . ?
Mn1 O17 Mn6 94.12(18) 2_755 . ?
Mn4 O18 Mn7 103.8(2) . 2_755 ?
Mn4 O18 Mn1 99.67(19) . 2_755 ?
Mn7 O18 Mn1 155.7(2) 2_755 2_755 ?
Mn4 O18 Mn5 98.31(17) . 2_755 ?
Mn7 O18 Mn5 93.11(16) 2_755 2_755 ?
Mn1 O18 Mn5 89.85(16) 2_755 2_755 ?
Mn4 O18 Mn3 90.97(16) . . ?
Mn7 O18 Mn3 86.48(16) 2_755 . ?
Mn1 O18 Mn3 86.71(14) 2_755 . ?
Mn5 O18 Mn3 170.5(2) 2_755 . ?
C42 O19 Mn7 116.2(12) . . ?
C42 O19 Mn6 122.3(12) . . ?
Mn7 O19 Mn6 101.9(2) . . ?
C42 O19 Mn5 116.6(12) . . ?
Mn7 O19 Mn5 101.22(19) . . ?
Mn6 O19 Mn5 94.68(19) . . ?
C42 O19 H19A 3.9 . . ?
Mn7 O19 H19A 118.3 . . ?
Mn6 O19 H19A 118.3 . . ?
Mn5 O19 H19A 118.3 . . ?
C44 O20 H20 112.7 . . ?
O2 C1 O1 125.9(7) . . ?
O2 C1 C2 116.8(6) . . ?
O1 C1 C2 117.2(6) . . ?
C3 C2 C7 120.0(7) . . ?
C3 C2 C1 116.8(7) . . ?
C7 C2 C1 122.7(6) . . ?
C2 C3 C4 122.1(8) . . ?
C2 C3 H3A 119.0 . . ?
C4 C3 H3A 119.0 . . ?
C5 C4 C3 119.7(7) . . ?
C5 C4 H4A 120.1 . . ?
C3 C4 H4A 120.1 . . ?
C4 C5 C6 121.4(7) . . ?
C4 C5 H5A 119.3 . . ?
C6 C5 H5A 119.3 . . ?
C12 C6 C5 121.6(7) . . ?
C12 C6 C7 119.2(7) . . ?
C5 C6 C7 119.2(7) . . ?
C6 C7 C9 117.3(7) . . ?
C6 C7 C2 117.4(7) . . ?
C9 C7 C2 125.3(6) . . ?
O3 C8 O4 126.6(6) . . ?
O3 C8 C9 116.8(6) . . ?
O4 C8 C9 116.6(6) . . ?
C10 C9 C7 121.6(7) . . ?
C10 C9 C8 116.0(7) . . ?
C7 C9 C8 121.8(6) . . ?
C9 C10 C11 120.0(8) . . ?
C9 C10 H10A 120.0 . . ?
C11 C10 H10A 120.0 . . ?
C12 C11 C10 119.1(8) . . ?
C12 C11 H11A 120.4 . . ?
C10 C11 H11A 120.4 . . ?
C11 C12 C6 122.8(8) . . ?
C11 C12 H12A 118.6 . . ?
C6 C12 H12A 118.6 . . ?
O5 C13 O6 126.8(7) . . ?
O5 C13 C14 115.8(6) . . ?
O6 C13 C14 117.4(6) . . ?
C15 C14 C19 120.6(7) . . ?
C15 C14 C13 116.3(7) . . ?
C19 C14 C13 122.3(6) . . ?
C14 C15 C16 120.2(8) . . ?
C14 C15 H15A 119.9 . . ?
C16 C15 H15A 119.9 . . ?
C17 C16 C15 121.1(8) . . ?
C17 C16 H16A 119.5 . . ?
C15 C16 H16A 119.5 . . ?
C16 C17 C18 120.4(7) . . ?
C16 C17 H17A 119.8 . . ?
C18 C17 H17A 119.8 . . ?
C24 C18 C19 119.2(8) . . ?
C24 C18 C17 121.5(7) . . ?
C19 C18 C17 119.2(7) . . ?
C21 C19 C18 118.5(7) . . ?
C21 C19 C14 123.6(6) . . ?
C18 C19 C14 118.0(7) . . ?
O8 C20 O7 125.9(7) . . ?
O8 C20 C21 119.2(6) . . ?
O7 C20 C21 114.9(7) . . ?
C22 C21 C19 119.7(7) . . ?
C22 C21 C20 115.4(7) . . ?
C19 C21 C20 124.4(6) . . ?
C21 C22 C23 121.0(8) . . ?
C21 C22 H22A 119.5 . . ?
C23 C22 H22A 119.5 . . ?
C24 C23 C22 119.4(8) . . ?
C24 C23 H23A 120.3 . . ?
C22 C23 H23A 120.3 . . ?
C23 C24 C18 121.6(8) . . ?
C23 C24 H24A 119.2 . . ?
C18 C24 H24A 119.2 . . ?
O10 C25 O9 126.8(7) . . ?
O10 C25 C26 114.3(7) . . ?
O9 C25 C26 118.8(7) . . ?
C27 C26 C31 119.6(8) . . ?
C27 C26 C25 116.9(8) . . ?
C31 C26 C25 122.9(7) . . ?
C26 C27 C28 121.7(10) . . ?
C26 C27 H27A 119.2 . . ?
C28 C27 H27A 119.2 . . ?
C29 C28 C27 119.5(9) . . ?
C29 C28 H28A 120.3 . . ?
C27 C28 H28A 120.3 . . ?
C28 C29 C30 122.0(8) . . ?
C28 C29 H29A 119.0 . . ?
C30 C29 H29A 119.0 . . ?
C36 C30 C29 121.0(8) . . ?
C36 C30 C31 120.2(8) . . ?
C29 C30 C31 118.7(8) . . ?
C33 C31 C30 117.6(7) . . ?
C33 C31 C26 124.2(6) . . ?
C30 C31 C26 118.2(7) . . ?
O11 C32 O12 125.8(7) . . ?
O11 C32 C33 119.0(7) . . ?
O12 C32 C33 115.1(7) . . ?
C34 C33 C31 119.6(7) . . ?
C34 C33 C32 117.0(7) . . ?
C31 C33 C32 122.2(6) . . ?
C33 C34 C35 122.4(8) . . ?
C33 C34 H34A 118.8 . . ?
C35 C34 H34A 118.8 . . ?
C36 C35 C34 118.6(8) . . ?
C36 C35 H35A 120.7 . . ?
C34 C35 H35A 120.7 . . ?
C35 C36 C30 121.3(8) . . ?
C35 C36 H36A 119.3 . . ?
C30 C36 H36A 119.3 . . ?
C38 C37 O14 115.1(10) . . ?
C38 C37 H37A 108.5 . . ?
O14 C37 H37A 108.5 . . ?
C38 C37 H37B 108.5 . . ?
O14 C37 H37B 108.5 . . ?
H37A C37 H37B 107.5 . . ?
C37 C38 H38A 109.5 . . ?
C37 C38 H38B 109.5 . . ?
H38A C38 H38B 109.5 . . ?
C37 C38 H38C 109.5 . . ?
H38A C38 H38C 109.5 . . ?
H38B C38 H38C 109.5 . . ?
C40 C39 C41 94(3) . . ?
C40 C39 O17 128(3) . . ?
C41 C39 O17 136(3) . . ?
C40 C39 H39A 37.2 . . ?
C41 C39 H39A 103.2 . . ?
O17 C39 H39A 103.2 . . ?
C40 C39 H39B 72.5 . . ?
C41 C39 H39B 103.2 . . ?
O17 C39 H39B 103.2 . . ?
H39A C39 H39B 105.2 . . ?
C40 C39 H39C 124.4 . . ?
C41 C39 H39C 34.3 . . ?
O17 C39 H39C 107.8 . . ?
H39A C39 H39C 136.6 . . ?
H39B C39 H39C 96.5 . . ?
C40 C39 H39D 81.0 . . ?
C41 C39 H39D 117.4 . . ?
O17 C39 H39D 86.8 . . ?
H39A C39 H39D 107.8 . . ?
H39B C39 H39D 16.5 . . ?
H39C C39 H39D 103.6 . . ?
C39 C40 H39D 40.9 . . ?
C39 C40 H40A 109.5 . . ?
H39D C40 H40A 100.7 . . ?
C39 C40 H40B 109.5 . . ?
H39D C40 H40B 75.7 . . ?
H40A C40 H40B 109.5 . . ?
C39 C40 H40C 109.5 . . ?
H39D C40 H40C 144.7 . . ?
H40A C40 H40C 109.5 . . ?
H40B C40 H40C 109.5 . . ?
C39 C41 H39C 45.4 . . ?
C39 C41 H41A 109.5 . . ?
H39C C41 H41A 137.8 . . ?
C39 C41 H41B 109.5 . . ?
H39C C41 H41B 111.2 . . ?
H41A C41 H41B 109.5 . . ?
C39 C41 H41C 109.5 . . ?
H39C C41 H41C 66.4 . . ?
H41A C41 H41C 109.5 . . ?
H41B C41 H41C 109.5 . . ?
C43 C42 O19 107(3) . . ?
C43 C42 H20 93.0 . . ?
O19 C42 H20 156.4 . . ?
C43 C42 H42A 110.3 . . ?
O19 C42 H42A 110.3 . . ?
H20 C42 H42A 72.6 . . ?
C43 C42 H42B 110.3 . . ?
O19 C42 H42B 110.3 . . ?
H20 C42 H42B 49.2 . . ?
H42A C42 H42B 108.6 . . ?
C42 C43 H43A 109.5 . . ?
C42 C43 H43B 109.5 . . ?
H43A C43 H43B 109.5 . . ?
C42 C43 H43C 109.5 . . ?
H43A C43 H43C 109.5 . . ?
H43B C43 H43C 109.5 . . ?
C45 C44 O20 123(4) . . ?
C45 C44 H44A 106.6 . . ?
O20 C44 H44A 106.6 . . ?
C45 C44 H44B 106.6 . . ?
O20 C44 H44B 106.6 . . ?
H44A C44 H44B 106.5 . . ?
C44 C45 H45A 109.5 . . ?
C44 C45 H45B 109.5 . . ?
H45A C45 H45B 109.5 . . ?
C44 C45 H45C 109.5 . . ?
H45A C45 H45C 109.5 . . ?
H45B C45 H45C 109.5 . . ?

loop_
_geom_bond_atom_site_label_1
_geom_bond_atom_site_label_2
_geom_bond_distance
_geom_bond_site_symmetry_2
_geom_bond_publ_flag
Mn1 O1 2.104(5) . ?
Mn1 O12 2.109(5) . ?
Mn1 O14 2.165(5) . ?
Mn1 O17 2.182(4) 2_755 ?
Mn1 O18 2.272(5) 2_755 ?
Mn1 O13 2.291(4) . ?
Mn1 Mn2 3.1740(14) . ?
Mn1 Mn3 3.1784(14) 2_755 ?
Mn1 Mn4 3.1875(10) . ?
Mn1 Mn6 3.1944(14) 2_755 ?
Mn2 O15 1.921(5) . ?
Mn2 O5 1.959(4) . ?
Mn2 O14 1.960(4) . ?
Mn2 O13 1.992(4) . ?
Mn2 O3 2.123(5) . ?
Mn2 O16 2.358(4) . ?
Mn2 Mn3 2.9767(14) . ?
Mn2 Mn7 2.9969(14) 2_755 ?
Mn2 Mn4 3.0636(10) . ?
Mn2 Mn5 3.2144(14) . ?
Mn3 O15 1.891(4) . ?
Mn3 O17 1.915(4) . ?
Mn3 O10 1.956(4) 2_755 ?
Mn3 O16 1.961(4) . ?
Mn3 O6 2.162(5) . ?
Mn3 O18 2.357(4) . ?
Mn3 Mn7 2.9924(13) 2_755 ?
Mn3 Mn4 3.0440(10) . ?
Mn3 Mn1 3.1784(14) 2_755 ?
Mn3 Mn6 3.1964(14) . ?
Mn4 O18 1.887(4) 2_755 ?
Mn4 O18 1.887(4) . ?
Mn4 O16 1.896(4) . ?
Mn4 O13 1.896(4) 2_755 ?
Mn4 O16 1.896(4) 2_755 ?
Mn4 O13 1.896(4) . ?
Mn4 Mn3 3.0441(10) 2_755 ?
Mn4 Mn7 3.0540(10) . ?
Mn4 Mn7 3.0540(10) 2_755 ?
Mn4 Mn2 3.0636(10) 2_755 ?
Mn5 O11 2.103(5) . ?
Mn5 O7 2.115(5) . ?
Mn5 O19 2.168(5) . ?
Mn5 O14 2.235(4) . ?
Mn5 O16 2.285(4) . ?
Mn5 O18 2.329(4) 2_755 ?
Mn5 Mn7 3.1470(15) . ?
Mn5 Mn6 3.1674(14) . ?
Mn6 O8 2.078(5) . ?
Mn6 O2 2.106(5) 2_755 ?
Mn6 O19 2.139(5) . ?
Mn6 O17 2.182(5) . ?
Mn6 O13 2.262(4) 2_755 ?
Mn6 O16 2.340(4) . ?
Mn6 Mn7 3.1391(14) . ?
Mn6 Mn1 3.1944(14) 2_755 ?
Mn7 O19 1.898(4) . ?
Mn7 O15 1.941(4) 2_755 ?
Mn7 O4 1.976(5) 2_755 ?
Mn7 O18 1.994(5) 2_755 ?
Mn7 O9 2.129(5) . ?
Mn7 O13 2.373(4) 2_755 ?
Mn7 Mn3 2.9925(13) 2_755 ?
Mn7 Mn2 2.9969(14) 2_755 ?
O1 C1 1.276(8) . ?
O2 C1 1.264(8) . ?
O2 Mn6 2.106(5) 2_755 ?
O3 C8 1.253(8) . ?
O4 C8 1.282(8) . ?
O4 Mn7 1.977(5) 2_755 ?
O5 C13 1.295(8) . ?
O6 C13 1.306(9) . ?
O7 C20 1.305(8) . ?
O8 C20 1.251(9) . ?
O9 C25 1.286(8) . ?
O10 C25 1.284(8) . ?
O10 Mn3 1.955(4) 2_755 ?
O11 C32 1.276(9) . ?
O12 C32 1.337(9) . ?
O13 Mn6 2.262(4) 2_755 ?
O13 Mn7 2.373(4) 2_755 ?
O14 C37 1.563(13) . ?
O15 Mn7 1.941(4) 2_755 ?
O17 C39 1.76(2) . ?
O17 Mn1 2.182(4) 2_755 ?
O18 Mn7 1.994(5) 2_755 ?
O18 Mn1 2.272(5) 2_755 ?
O18 Mn5 2.329(4) 2_755 ?
O19 C42 1.75(4) . ?
O19 H19A 1.0000 . ?
O20 C44 1.53(5) . ?
O20 H20 0.8400 . ?
C1 C2 1.516(9) . ?
C2 C3 1.355(9) . ?
C2 C7 1.435(10) . ?
C3 C4 1.402(10) . ?
C3 H3A 0.9500 . ?
C4 C5 1.336(11) . ?
C4 H4A 0.9500 . ?
C5 C6 1.421(10) . ?
C5 H5A 0.9500 . ?
C6 C12 1.411(11) . ?
C6 C7 1.429(9) . ?
C7 C9 1.430(10) . ?
C8 C9 1.511(9) . ?
C9 C10 1.356(10) . ?
C10 C11 1.449(11) . ?
C10 H10A 0.9500 . ?
C11 C12 1.330(11) . ?
C11 H11A 0.9500 . ?
C12 H12A 0.9500 . ?
C13 C14 1.510(9) . ?
C14 C15 1.361(10) . ?
C14 C19 1.423(9) . ?
C15 C16 1.402(11) . ?
C15 H15A 0.9500 . ?
C16 C17 1.340(12) . ?
C16 H16A 0.9500 . ?
C17 C18 1.422(11) . ?
C17 H17A 0.9500 . ?
C18 C24 1.413(11) . ?
C18 C19 1.415(9) . ?
C19 C21 1.413(10) . ?
C20 C21 1.515(10) . ?
C21 C22 1.385(10) . ?
C22 C23 1.412(11) . ?
C22 H22A 0.9500 . ?
C23 C24 1.346(13) . ?
C23 H23A 0.9500 . ?
C24 H24A 0.9500 . ?
C25 C26 1.490(10) . ?
C26 C27 1.361(11) . ?
C26 C31 1.451(11) . ?
C27 C28 1.408(12) . ?
C27 H27A 0.9500 . ?
C28 C29 1.356(14) . ?
C28 H28A 0.9500 . ?
C29 C30 1.411(12) . ?
C29 H29A 0.9500 . ?
C30 C36 1.387(11) . ?
C30 C31 1.428(10) . ?
C31 C33 1.426(10) . ?
C32 C33 1.492(10) . ?
C33 C34 1.375(10) . ?
C34 C35 1.390(12) . ?
C34 H34A 0.9500 . ?
C35 C36 1.380(13) . ?
C35 H35A 0.9500 . ?
C36 H36A 0.9500 . ?
C37 C38 1.454(16) . ?
C37 H37A 0.9900 . ?
C37 H37B 0.9900 . ?
C38 H38A 0.9800 . ?
C38 H38B 0.9800 . ?
C38 H38C 0.9800 . ?
C39 C40 1.28(4) . ?
C39 C41 1.37(4) . ?
C39 H39A 0.9900 . ?
C39 H39B 0.9900 . ?
C39 H39C 0.9901 . ?
C39 H39D 0.9900 . ?
C40 H39D 1.4936 . ?
C40 H40A 0.9800 . ?
C40 H40B 0.9800 . ?
C40 H40C 0.9800 . ?
C41 H39C 0.7843 . ?
C41 H41A 0.9800 . ?
C41 H41B 0.9800 . ?
C41 H41C 0.9800 . ?
C42 C43 1.51(4) . ?
C42 H20 1.4289 . ?
C42 H42A 0.9900 . ?
C42 H42B 0.9900 . ?
C43 H43A 0.9800 . ?
C43 H43B 0.9800 . ?
C43 H43C 0.9800 . ?
C44 C45 1.30(5) . ?
C44 H44A 0.9900 . ?
C44 H44B 0.9900 . ?
C45 H45A 0.9800 . ?
C45 H45B 0.9800 . ?
C45 H45C 0.9800 . ?
